data_2210536
loop_
_publ_author_name
'Klausmeyer, Kevin K.'
'Beckles, Franklin R.'

_publ_section_title
;
 Tetraethylammonium
 di-\m-methoxo-\m-pyridin-2-olato-bis[tricarbonylrhenium(I)]
;
_journal_coeditor_code CI2152
_journal_issue 10
_journal_name_full 'Acta Crystallographica Section E'
_journal_page_first m2417
_journal_page_last m2418
_journal_paper_doi 10.1107/S1600536806034805
_journal_volume 62
_journal_year 2006
_chemical_formula_iupac '(C8 H20 N) [Re2 (C5 H4 N O) (C H3 O)2 (C O)6]'
_chemical_formula_moiety 'C8 H20 N +, C13 H10 N O9 Re2 -'
_chemical_formula_sum 'C21 H30 N2 O9 Re2'
_chemical_formula_weight 826.87
_chemical_name_systematic
;
Tetraethylammonium
di-\m-methoxo-\m-pyridin-2-olato-bis[tricarbonylrhenium(I)]
;
_space_group_IT_number 14
_symmetry_cell_setting monoclinic
_symmetry_space_group_name_Hall '-P 2ybc'
_symmetry_space_group_name_H-M 'P 1 21/c 1'
_atom_sites_solution_hydrogens geom
_atom_sites_solution_primary direct
_atom_sites_solution_secondary difmap
_cell_angle_alpha 90.00
_cell_angle_beta 110.288(3)
_cell_angle_gamma 90.00
_cell_formula_units_Z 4
_cell_length_a 9.3185(12)
_cell_length_b 25.148(3)
_cell_length_c 11.7267(14)
_cell_measurement_reflns_used 9939
_cell_measurement_temperature 110(2)
_cell_measurement_theta_max 38.26
_cell_measurement_theta_min 2.46
_cell_volume 2577.6(5)
_computing_cell_refinement APEX2
_computing_data_collection 'APEX2 (Bruker, 2003)'
_computing_data_reduction 'SAINT-Plus (Bruker, 2003)'
_computing_molecular_graphics 'SHELXTL (Sheldrick, 2000)'
_computing_publication_material SHELXTL
_computing_structure_refinement 'SHELXL97 (Sheldrick, 1997)'
_computing_structure_solution 'SHELXS97 (Sheldrick, 1997)'
_diffrn_ambient_temperature 110(2)
_diffrn_measured_fraction_theta_full 0.997
_diffrn_measured_fraction_theta_max 0.997
_diffrn_measurement_device_type 'Bruker X8 APEX area-detector'
_diffrn_measurement_method '\f and \w'
_diffrn_radiation_monochromator graphite
_diffrn_radiation_source 'fine-focus sealed tube'
_diffrn_radiation_type MoK\a
_diffrn_radiation_wavelength 0.71073
_diffrn_reflns_av_R_equivalents 0.0443
_diffrn_reflns_av_sigmaI/netI 0.0267
_diffrn_reflns_limit_h_max 16
_diffrn_reflns_limit_h_min -16
_diffrn_reflns_limit_k_max 40
_diffrn_reflns_limit_k_min -43
_diffrn_reflns_limit_l_max 17
_diffrn_reflns_limit_l_min -20
_diffrn_reflns_number 117327
_diffrn_reflns_theta_full 38.27
_diffrn_reflns_theta_max 38.27
_diffrn_reflns_theta_min 2.84
_diffrn_standards_number 0
_exptl_absorpt_coefficient_mu 9.434
_exptl_absorpt_correction_T_max 0.319
_exptl_absorpt_correction_T_min 0.142
_exptl_absorpt_correction_type multi-scan
_exptl_absorpt_process_details '(SADABS; Sheldrick, 1996)'
_exptl_crystal_colour colorless
_exptl_crystal_density_diffrn 2.131
_exptl_crystal_density_method 'not measured'
_exptl_crystal_description Block
_exptl_crystal_F_000 1568
_exptl_crystal_size_max 0.22
_exptl_crystal_size_mid 0.19
_exptl_crystal_size_min 0.12
_refine_diff_density_max 1.772
_refine_diff_density_min -1.156
_refine_ls_extinction_method none
_refine_ls_goodness_of_fit_ref 1.066
_refine_ls_hydrogen_treatment constr
_refine_ls_matrix_type full
_refine_ls_number_parameters 313
_refine_ls_number_reflns 14267
_refine_ls_number_restraints 0
_refine_ls_restrained_S_all 1.066
_refine_ls_R_factor_all 0.0314
_refine_ls_R_factor_gt 0.0228
_refine_ls_shift/su_max 0.006
_refine_ls_shift/su_mean 0.000
_refine_ls_structure_factor_coef Fsqd
_refine_ls_weighting_details 'calc w=1/[\s^2^(Fo^2^)+(0.0130P)^2^+2.7693P] where P=(Fo^2^+2Fc^2^)/3'
_refine_ls_weighting_scheme calc
_refine_ls_wR_factor_gt 0.0427
_refine_ls_wR_factor_ref 0.0449
_reflns_number_gt 12348
_reflns_number_total 14267
_reflns_threshold_expression I>2\s(I)
_cod_data_source_file ci2152.cif
_cod_data_source_block I
_cod_depositor_comments
;
The following automatic conversions were performed:
'_symmetry_cell_setting' value 'Monoclinic' changed to 'monoclinic'
according to '/home/saulius/struct/CIF-dictionaries/cif_core.dic'
dictionary named 'cif_core.dic' version 2.4.1 from
2010-06-29.

'_geom_bond_publ_flag' value 'Y' changed to 'y' according to
'/home/saulius/struct/CIF-dictionaries/cif_core.dic' dictionary named
'cif_core.dic' version 2.4.1 from 2010-06-29 (6
times).

'_geom_angle_publ_flag' value 'Y' changed to 'y' according to
'/home/saulius/struct/CIF-dictionaries/cif_core.dic' dictionary named
'cif_core.dic' version 2.4.1 from 2010-06-29 (6 times).

Automatic conversion script
Id: cif_fix_enum 1527 2010-12-29 10:47:43Z saulius 

The following automatic conversions were performed:

'_symmetry_cell_setting' value 'Monoclinic' changed to 'monoclinic'
according to /home/saulius/struct/CIF-dictionaries/cif_core.dic
dictionary named 'cif_core.dic' version 2.4.1 from
2010-06-29.

'_geom_bond_publ_flag' value 'Y' changed to 'y'
according to /home/saulius/struct/CIF-dictionaries/cif_core.dic
dictionary named 'cif_core.dic' version 2.4.1 from 2010-06-29 (6
times).

'_geom_angle_publ_flag' value 'Y' changed to 'y' according
to /home/saulius/struct/CIF-dictionaries/cif_core.dic dictionary
named 'cif_core.dic' version 2.4.1 from 2010-06-29 (6 times).

Automatic conversion script
Id: cif_fix_values 1715 2011-07-08 13:25:40Z adriana 
;
_cod_original_cell_volume 2577.5(5)
_cod_original_sg_symbol_Hall '-P 2ybc '
_cod_original_sg_symbol_H-M 'P 21/c'
_cod_database_code 2210536
_cod_database_fobs_code 2210536

loop_
_symmetry_equiv_pos_as_xyz
'x, y, z'
'-x, y+1/2, -z+1/2'
'-x, -y, -z'
'x, -y-1/2, z-1/2'

loop_
_atom_site_type_symbol
_atom_site_label
_atom_site_fract_x
_atom_site_fract_y
_atom_site_fract_z
_atom_site_U_iso_or_equiv
_atom_site_adp_type
_atom_site_calc_flag
_atom_site_refinement_flags
_atom_site_occupancy
Re Re1 0.783967(7) 0.825946(3) 0.751757(6) 0.01156(2) Uani d . 1
Re Re2 0.627565(8) 0.932821(3) 0.830866(6) 0.01302(2) Uani d . 1
O O1 0.91605(18) 0.76682(7) 0.99444(14) 0.0263(3) Uani d . 1
O O2 0.6742(2) 0.71706(6) 0.63755(15) 0.0277(3) Uani d . 1
O O3 1.09289(17) 0.79910(7) 0.72609(15) 0.0246(3) Uani d . 1
O O4 0.7044(2) 0.90988(7) 1.10158(14) 0.0287(3) Uani d . 1
O O5 0.30364(19) 0.96516(8) 0.81504(18) 0.0323(4) Uani d . 1
O O6 0.71257(19) 1.04876(6) 0.90300(15) 0.0251(3) Uani d . 1
O O7 0.57699(14) 0.85274(5) 0.76969(12) 0.0143(2) Uani d . 1
O O8 0.83770(14) 0.90410(5) 0.82112(12) 0.0138(2) Uani d . 1
O O9 0.59704(15) 0.94470(5) 0.64342(12) 0.0152(2) Uani d . 1
N N1 0.68863(16) 0.86885(6) 0.57582(13) 0.0119(2) Uani d . 1
N N2 0.16081(18) 0.62510(7) 0.88616(16) 0.0179(3) Uani d . 1
C C1 0.8639(2) 0.79033(7) 0.90396(17) 0.0167(3) Uani d . 1
C C2 0.7143(2) 0.75838(7) 0.68002(17) 0.0167(3) Uani d . 1
C C3 0.9756(2) 0.81008(8) 0.73321(17) 0.0168(3) Uani d . 1
C C4 0.6721(2) 0.91883(8) 0.99878(18) 0.0195(3) Uani d . 1
C C5 0.4251(2) 0.95271(8) 0.82077(19) 0.0205(3) Uani d . 1
C C6 0.6828(2) 1.00475(8) 0.87541(17) 0.0170(3) Uani d . 1
C C7 0.4964(3) 0.81917(9) 0.8261(2) 0.0243(4) Uani d . 1
H H7A 0.5583 0.8142 0.9120 0.036 Uiso calc R 1
H H7B 0.4770 0.7846 0.7851 0.036 Uiso calc R 1
H H7C 0.3988 0.8358 0.8197 0.036 Uiso calc R 1
C C8 0.9795(2) 0.91489(8) 0.91429(19) 0.0207(4) Uani d . 1
H H8A 1.0636 0.9040 0.8873 0.031 Uiso calc R 1
H H8B 0.9855 0.8950 0.9877 0.031 Uiso calc R 1
H H8C 0.9874 0.9531 0.9322 0.031 Uiso calc R 1
C C9 0.63005(19) 0.91943(7) 0.56025(16) 0.0120(3) Uani d . 1
C C10 0.6969(2) 0.84289(7) 0.47584(16) 0.0143(3) Uani d . 1
H H10 0.7319 0.8071 0.4860 0.017 Uiso calc R 1
C C11 0.6584(2) 0.86466(8) 0.36226(17) 0.0161(3) Uani d . 1
H H11 0.6620 0.8442 0.2952 0.019 Uiso calc R 1
C C12 0.6133(2) 0.91836(8) 0.34830(16) 0.0158(3) Uani d . 1
H H12 0.5919 0.9357 0.2722 0.019 Uiso calc R 1
C C13 0.6006(2) 0.94522(7) 0.44582(16) 0.0143(3) Uani d . 1
H H13 0.5718 0.9816 0.4373 0.017 Uiso calc R 1
C C14 0.3055(2) 0.65062(9) 0.97293(19) 0.0217(4) Uani d . 1
H H14A 0.3410 0.6296 1.0489 0.026 Uiso calc R 1
H H14B 0.3861 0.6488 0.9360 0.026 Uiso calc R 1
C C15 0.2875(3) 0.70823(10) 1.0050(2) 0.0284(4) Uani d . 1
H H15A 0.2108 0.7105 1.0445 0.043 Uiso calc R 1
H H15B 0.2545 0.7297 0.9306 0.043 Uiso calc R 1
H H15C 0.3857 0.7216 1.0603 0.043 Uiso calc R 1
C C16 0.0990(2) 0.65714(9) 0.7692(2) 0.0241(4) Uani d . 1
H H16A 0.0120 0.6374 0.7114 0.029 Uiso calc R 1
H H16B 0.0586 0.6912 0.7876 0.029 Uiso calc R 1
C C17 0.2136(3) 0.66913(9) 0.7071(2) 0.0276(4) Uani d . 1
H H17A 0.2581 0.6358 0.6915 0.041 Uiso calc R 1
H H17B 0.2949 0.6920 0.7597 0.041 Uiso calc R 1
H H17C 0.1617 0.6874 0.6299 0.041 Uiso calc R 1
C C18 0.0355(2) 0.62333(9) 0.9407(2) 0.0263(4) Uani d . 1
H H18A 0.0136 0.6601 0.9597 0.032 Uiso calc R 1
H H18B -0.0585 0.6092 0.8788 0.032 Uiso calc R 1
C C19 0.0713(3) 0.59017(11) 1.0545(3) 0.0360(6) Uani d . 1
H H19A 0.0940 0.5536 1.0373 0.054 Uiso calc R 1
H H19B -0.0171 0.5902 1.0816 0.054 Uiso calc R 1
H H19C 0.1602 0.6052 1.1185 0.054 Uiso calc R 1
C C20 0.2049(2) 0.56906(8) 0.8609(2) 0.0208(4) Uani d . 1
H H20A 0.2800 0.5719 0.8188 0.025 Uiso calc R 1
H H20B 0.2566 0.5512 0.9398 0.025 Uiso calc R 1
C C21 0.0743(3) 0.53396(9) 0.7854(2) 0.0285(4) Uani d . 1
H H21A 0.1150 0.4998 0.7704 0.043 Uiso calc R 1
H H21B 0.0199 0.5514 0.7077 0.043 Uiso calc R 1
H H21C 0.0034 0.5280 0.8294 0.043 Uiso calc R 1

loop_
_atom_site_aniso_label
_atom_site_aniso_U_11
_atom_site_aniso_U_22
_atom_site_aniso_U_33
_atom_site_aniso_U_12
_atom_site_aniso_U_13
_atom_site_aniso_U_23
Re1 0.01298(3) 0.00995(3) 0.01114(3) 0.00028(2) 0.00342(2) 0.00104(2)
Re2 0.01627(3) 0.01243(3) 0.01075(3) 0.00055(2) 0.00518(2) -0.00074(2)
O1 0.0262(7) 0.0260(8) 0.0206(7) -0.0047(6) 0.0006(6) 0.0100(6)
O2 0.0448(9) 0.0157(7) 0.0222(7) -0.0068(6) 0.0112(7) -0.0029(6)
O3 0.0195(6) 0.0262(8) 0.0294(8) 0.0041(6) 0.0100(6) -0.0007(6)
O4 0.0460(10) 0.0252(8) 0.0162(7) 0.0004(7) 0.0126(7) 0.0008(6)
O5 0.0251(8) 0.0364(10) 0.0401(10) 0.0064(7) 0.0170(7) -0.0024(8)
O6 0.0318(8) 0.0169(7) 0.0230(7) -0.0020(6) 0.0051(6) -0.0029(6)
O7 0.0144(5) 0.0138(5) 0.0153(6) -0.0019(4) 0.0059(4) -0.0004(4)
O8 0.0125(5) 0.0137(5) 0.0131(5) -0.0006(4) 0.0018(4) -0.0006(4)
O9 0.0199(6) 0.0141(5) 0.0120(5) 0.0048(5) 0.0059(4) 0.0001(4)
N1 0.0124(6) 0.0111(6) 0.0118(6) 0.0010(5) 0.0038(5) -0.0004(5)
N2 0.0131(6) 0.0171(7) 0.0221(8) 0.0028(5) 0.0044(5) 0.0008(6)
C1 0.0170(7) 0.0149(7) 0.0169(8) -0.0031(6) 0.0042(6) 0.0015(6)
C2 0.0213(8) 0.0140(7) 0.0143(7) 0.0002(6) 0.0056(6) 0.0030(6)
C3 0.0179(7) 0.0157(7) 0.0160(7) -0.0001(6) 0.0050(6) 0.0010(6)
C4 0.0275(9) 0.0164(8) 0.0159(8) 0.0003(7) 0.0093(7) -0.0012(6)
C5 0.0233(8) 0.0201(9) 0.0199(9) 0.0007(7) 0.0098(7) -0.0028(7)
C6 0.0199(8) 0.0176(8) 0.0125(7) 0.0011(6) 0.0044(6) 0.0001(6)
C7 0.0259(9) 0.0247(10) 0.0243(10) -0.0055(8) 0.0114(8) 0.0005(8)
C8 0.0195(8) 0.0187(8) 0.0182(8) -0.0022(7) -0.0006(6) -0.0017(7)
C9 0.0122(6) 0.0109(6) 0.0124(7) 0.0008(5) 0.0036(5) 0.0002(5)
C10 0.0150(7) 0.0141(7) 0.0138(7) 0.0024(6) 0.0048(6) -0.0008(6)
C11 0.0179(7) 0.0180(8) 0.0125(7) 0.0023(6) 0.0054(6) -0.0014(6)
C12 0.0177(7) 0.0184(8) 0.0119(7) 0.0033(6) 0.0057(6) 0.0012(6)
C13 0.0170(7) 0.0132(7) 0.0131(7) 0.0021(6) 0.0057(6) 0.0015(6)
C14 0.0145(7) 0.0266(10) 0.0207(9) 0.0017(7) 0.0020(6) -0.0013(7)
C15 0.0267(10) 0.0280(11) 0.0286(11) -0.0036(8) 0.0074(8) -0.0061(9)
C16 0.0202(8) 0.0184(9) 0.0253(10) 0.0038(7) -0.0027(7) 0.0032(7)
C17 0.0346(11) 0.0223(10) 0.0221(10) 0.0011(8) 0.0051(8) 0.0042(8)
C18 0.0202(9) 0.0228(10) 0.0395(13) 0.0023(7) 0.0149(9) -0.0025(9)
C19 0.0444(14) 0.0304(12) 0.0462(15) 0.0050(11) 0.0320(13) 0.0027(11)
C20 0.0191(8) 0.0182(8) 0.0246(9) 0.0058(7) 0.0070(7) 0.0028(7)
C21 0.0286(10) 0.0206(10) 0.0365(12) 0.0000(8) 0.0116(9) -0.0030(9)

loop_
_atom_type_symbol
_atom_type_description
_atom_type_scat_dispersion_real
_atom_type_scat_dispersion_imag
_atom_type_scat_source
C C 0.0033 0.0016 'International Tables Vol C Tables 4.2.6.8 and 6.1.1.4'
H H 0.0000 0.0000 'International Tables Vol C Tables 4.2.6.8 and 6.1.1.4'
N N 0.0061 0.0033 'International Tables Vol C Tables 4.2.6.8 and 6.1.1.4'
O O 0.0106 0.0060 'International Tables Vol C Tables 4.2.6.8 and 6.1.1.4'
Re Re -1.0185 7.2310 'International Tables Vol C Tables 4.2.6.8 and 6.1.1.4'

loop_
_geom_angle_atom_site_label_1
_geom_angle_atom_site_label_2
_geom_angle_atom_site_label_3
_geom_angle
_geom_angle_publ_flag
C1 Re1 C2 87.54(8) ?
C1 Re1 C3 86.07(8) ?
C2 Re1 C3 87.28(8) ?
C1 Re1 O8 96.49(7) ?
C2 Re1 O8 173.89(7) ?
C3 Re1 O8 97.55(7) ?
C1 Re1 O7 97.47(7) ?
C2 Re1 O7 98.30(7) ?
C3 Re1 O7 173.49(7) ?
O8 Re1 O7 76.67(5) y
C1 Re1 N1 178.80(7) ?
C2 Re1 N1 93.30(7) ?
C3 Re1 N1 94.83(7) ?
O8 Re1 N1 82.61(5) y
O7 Re1 N1 81.57(5) y
C4 Re2 C6 87.16(8) ?
C4 Re2 C5 88.21(9) ?
C6 Re2 C5 86.31(9) ?
C4 Re2 O8 96.81(7) ?
C6 Re2 O8 99.85(7) ?
C5 Re2 O8 172.20(7) ?
C4 Re2 O7 96.72(7) ?
C6 Re2 O7 174.74(7) ?
C5 Re2 O7 97.34(7) ?
O8 Re2 O7 76.21(5) y
C4 Re2 O9 174.59(7) ?
C6 Re2 O9 94.37(7) ?
C5 Re2 O9 97.06(7) ?
O8 Re2 O9 77.81(5) y
O7 Re2 O9 81.44(5) y
C7 O7 Re1 119.88(12) ?
C7 O7 Re2 119.34(12) ?
Re1 O7 Re2 103.33(5) y
C8 O8 Re1 120.40(11) ?
C8 O8 Re2 121.51(12) ?
Re1 O8 Re2 103.66(5) y
C9 O9 Re2 136.76(12) ?
C10 N1 C9 117.83(15) ?
C10 N1 Re1 116.17(11) ?
C9 N1 Re1 125.91(11) ?
C18 N2 C14 111.36(17) ?
C18 N2 C16 106.86(16) ?
C14 N2 C16 110.51(16) ?
C18 N2 C20 110.71(16) ?
C14 N2 C20 106.50(15) ?
C16 N2 C20 110.96(17) ?
O1 C1 Re1 176.72(19) ?
O2 C2 Re1 178.92(19) ?
O3 C3 Re1 177.18(18) ?
O4 C4 Re2 177.6(2) ?
O5 C5 Re2 179.4(2) ?
O6 C6 Re2 178.08(18) ?
O7 C7 H7A 109.5 ?
O7 C7 H7B 109.5 ?
H7A C7 H7B 109.5 ?
O7 C7 H7C 109.5 ?
H7A C7 H7C 109.5 ?
H7B C7 H7C 109.5 ?
O8 C8 H8A 109.5 ?
O8 C8 H8B 109.5 ?
H8A C8 H8B 109.5 ?
O8 C8 H8C 109.5 ?
H8A C8 H8C 109.5 ?
H8B C8 H8C 109.5 ?
O9 C9 N1 123.06(16) ?
O9 C9 C13 117.97(15) ?
N1 C9 C13 118.95(15) ?
N1 C10 C11 124.76(17) ?
N1 C10 H10 117.6 ?
C11 C10 H10 117.6 ?
C10 C11 C12 117.67(17) ?
C10 C11 H11 121.2 ?
C12 C11 H11 121.2 ?
C13 C12 C11 119.05(17) ?
C13 C12 H12 120.5 ?
C11 C12 H12 120.5 ?
C12 C13 C9 121.12(17) ?
C12 C13 H13 119.4 ?
C9 C13 H13 119.4 ?
C15 C14 N2 114.80(17) ?
C15 C14 H14A 108.6 ?
N2 C14 H14A 108.6 ?
C15 C14 H14B 108.6 ?
N2 C14 H14B 108.6 ?
H14A C14 H14B 107.5 ?
C14 C15 H15A 109.5 ?
C14 C15 H15B 109.5 ?
H15A C15 H15B 109.5 ?
C14 C15 H15C 109.5 ?
H15A C15 H15C 109.5 ?
H15B C15 H15C 109.5 ?
C17 C16 N2 115.38(17) ?
C17 C16 H16A 108.4 ?
N2 C16 H16A 108.4 ?
C17 C16 H16B 108.4 ?
N2 C16 H16B 108.4 ?
H16A C16 H16B 107.5 ?
C16 C17 H17A 109.5 ?
C16 C17 H17B 109.5 ?
H17A C17 H17B 109.5 ?
C16 C17 H17C 109.5 ?
H17A C17 H17C 109.5 ?
H17B C17 H17C 109.5 ?
C19 C18 N2 115.06(18) ?
C19 C18 H18A 108.5 ?
N2 C18 H18A 108.5 ?
C19 C18 H18B 108.5 ?
N2 C18 H18B 108.5 ?
H18A C18 H18B 107.5 ?
C18 C19 H19A 109.5 ?
C18 C19 H19B 109.5 ?
H19A C19 H19B 109.5 ?
C18 C19 H19C 109.5 ?
H19A C19 H19C 109.5 ?
H19B C19 H19C 109.5 ?
C21 C20 N2 115.84(17) ?
C21 C20 H20A 108.3 ?
N2 C20 H20A 108.3 ?
C21 C20 H20B 108.3 ?
N2 C20 H20B 108.3 ?
H20A C20 H20B 107.4 ?
C20 C21 H21A 109.5 ?
C20 C21 H21B 109.5 ?
H21A C21 H21B 109.5 ?
C20 C21 H21C 109.5 ?
H21A C21 H21C 109.5 ?
H21B C21 H21C 109.5 ?

loop_
_geom_bond_atom_site_label_1
_geom_bond_atom_site_label_2
_geom_bond_distance
_geom_bond_publ_flag
Re1 C1 1.9028(19) ?
Re1 C2 1.9073(19) ?
Re1 C3 1.9141(19) ?
Re1 O8 2.1195(13) y
Re1 O7 2.1212(13) y
Re1 N1 2.2223(15) y
Re2 C4 1.899(2) ?
Re2 C6 1.904(2) ?
Re2 C5 1.915(2) ?
Re2 O8 2.1271(13) y
Re2 O7 2.1350(13) y
Re2 O9 2.1374(13) y
O1 C1 1.164(2) ?
O2 C2 1.157(2) ?
O3 C3 1.158(2) ?
O4 C4 1.159(2) ?
O5 C5 1.154(3) ?
O6 C6 1.159(2) ?
O7 C7 1.435(2) ?
O8 C8 1.418(2) ?
O9 C9 1.287(2) ?
N1 C10 1.367(2) ?
N1 C9 1.371(2) ?
N2 C18 1.514(3) ?
N2 C14 1.521(3) ?
N2 C16 1.521(3) ?
N2 C20 1.525(3) ?
C7 H7A 0.98 ?
C7 H7B 0.98 ?
C7 H7C 0.98 ?
C8 H8A 0.98 ?
C8 H8B 0.98 ?
C8 H8C 0.98 ?
C9 C13 1.429(2) ?
C10 C11 1.368(3) ?
C10 H10 0.95 ?
C11 C12 1.407(3) ?
C11 H11 0.95 ?
C12 C13 1.368(3) ?
C12 H12 0.95 ?
C13 H13 0.95 ?
C14 C15 1.520(3) ?
C14 H14A 0.99 ?
C14 H14B 0.99 ?
C15 H15A 0.98 ?
C15 H15B 0.98 ?
C15 H15C 0.98 ?
C16 C17 1.517(3) ?
C16 H16A 0.99 ?
C16 H16B 0.99 ?
C17 H17A 0.98 ?
C17 H17B 0.98 ?
C17 H17C 0.98 ?
C18 C19 1.510(4) ?
C18 H18A 0.99 ?
C18 H18B 0.99 ?
C19 H19A 0.98 ?
C19 H19B 0.98 ?
C19 H19C 0.98 ?
C20 C21 1.515(3) ?
C20 H20A 0.99 ?
C20 H20B 0.99 ?
C21 H21A 0.98 ?
C21 H21B 0.98 ?
C21 H21C 0.98 ?
